data_4107024
loop_
_publ_author_name
'Yann Gloaguen'
'Gilles Alcaraz'
'Alban Petit'
'Eric Clot'
'Yannick Coppel'
'Laure Vendier'
'Sylviane Sabo-Etienne'

_publ_contact_author
;
Sylviane Sabo-Etienne
;
_publ_contact_author_address
;
Laboratoire de Chimie de Coordination
205 Route de Narbonne
31077 Toulouse Cedex 04
;
_publ_contact_author_email Sylviane.Sabo@lcc-toulouse.fr
_publ_section_title
;
 Ruthenium Agostic (Phosphinoaryl)borane Complexes: Multinuclear
 Solid-State and Solution NMR, X-ray, and DFT Studies
;
_journal_name_full 'Journal of the American Chemical Society'
_journal_page_first 17232
_journal_page_last 17238
_journal_paper_doi 10.1021/ja203828r
_journal_volume 133
_journal_year 2011
_chemical_compound_source 'synthesis as described'
_chemical_formula_moiety 'C24 H29 B1 N1 P1'
_chemical_formula_sum 'C24 H29 B N P'
_chemical_formula_weight 373.26
_chemical_name_systematic
;
 ?
;
_space_group_IT_number 14
_symmetry_cell_setting monoclinic
_symmetry_Int_Tables_number 14
_symmetry_space_group_name_Hall '-P 2ybc'
_symmetry_space_group_name_H-M 'P 1 21/c 1'
_atom_sites_solution_hydrogens geom
_atom_sites_solution_primary direct
_atom_sites_solution_secondary difmap
_cell_angle_alpha 90
_cell_angle_beta 92.541(5)
_cell_angle_gamma 90
_cell_formula_units_Z 4
_cell_length_a 17.3430(4)
_cell_length_b 10.0641(7)
_cell_length_c 14.1425(6)
_cell_measurement_reflns_used 9666
_cell_measurement_temperature 110(2)
_cell_measurement_theta_max 42.57
_cell_measurement_theta_min 2.48
_cell_measurement_wavelength 0.71073
_cell_volume 2466.0(2)
_computing_cell_refinement 'Bruker SMART'
_computing_data_collection 'Bruker SMART'
_computing_data_reduction 'Bruker SAINT'
_computing_molecular_graphics 'Ortep-3 for Windows (Farrugia, 1997)'
_computing_publication_material 'WinGX publication routines (Farrugia, 1999)'
_computing_structure_refinement 'SHELXL-97 (Sheldrick, 2008)'
_computing_structure_solution 'SIR92 (Giacovazzo et al, 1993)'
_diffrn_ambient_temperature 110
_diffrn_measured_fraction_theta_full 0.991
_diffrn_measured_fraction_theta_max 0.991
_diffrn_measurement_device_type 'Bruker Kappa APEX II'
_diffrn_measurement_method \w-\f
_diffrn_radiation_monochromator graphite
_diffrn_radiation_source 'fine-focus sealed tube'
_diffrn_radiation_type MoK\a
_diffrn_radiation_wavelength 0.71073
_diffrn_reflns_av_R_equivalents 0.0253
_diffrn_reflns_av_unetI/netI 0.0281
_diffrn_reflns_limit_h_max 33
_diffrn_reflns_limit_h_min -32
_diffrn_reflns_limit_k_max 19
_diffrn_reflns_limit_k_min -19
_diffrn_reflns_limit_l_max 26
_diffrn_reflns_limit_l_min -26
_diffrn_reflns_number 81157
_diffrn_reflns_theta_full 42.63
_diffrn_reflns_theta_max 42.63
_diffrn_reflns_theta_min 2.34
_diffrn_standards_decay_% 0
_diffrn_standards_interval_count 0
_diffrn_standards_interval_time 0
_diffrn_standards_number 0
_exptl_absorpt_coefficient_mu 0.118
_exptl_absorpt_correction_T_max 0.991
_exptl_absorpt_correction_T_min 0.921
_exptl_absorpt_correction_type multi-scan
_exptl_absorpt_process_details
;
        [c.f. r.h. blessing, acta cryst. (1995), a51, 33-38]
;
_exptl_crystal_colour colourless
_exptl_crystal_density_diffrn 1.005
_exptl_crystal_description block
_exptl_crystal_F_000 800
_exptl_crystal_size_max 0.4
_exptl_crystal_size_mid 0.25
_exptl_crystal_size_min 0.15
_refine_diff_density_max 0.605
_refine_diff_density_min -0.214
_refine_diff_density_rms 0.061
_refine_ls_extinction_method none
_refine_ls_goodness_of_fit_ref 1.094
_refine_ls_hydrogen_treatment mixed
_refine_ls_matrix_type full
_refine_ls_number_parameters 252
_refine_ls_number_reflns 17698
_refine_ls_number_restraints 0
_refine_ls_restrained_S_all 1.094
_refine_ls_R_factor_all 0.0609
_refine_ls_R_factor_gt 0.0435
_refine_ls_shift/su_max 0.002
_refine_ls_shift/su_mean 0
_refine_ls_structure_factor_coef Fsqd
_refine_ls_weighting_details 'calc w=1/[\s^2^(Fo^2^)+(0.0764P)^2^+0.0769P] where P=(Fo^2^+2Fc^2^)/3'
_refine_ls_weighting_scheme calc
_refine_ls_wR_factor_gt 0.1262
_refine_ls_wR_factor_ref 0.135
_reflns_number_gt 13051
_reflns_number_total 17698
_reflns_threshold_expression >2\s(I)
_cod_data_source_file ja203828r_si_003.cif
_cod_data_source_block yann151009
_cod_original_sg_symbol_H-M 'P 21/c'
_cod_database_code 4107024

loop_
_symmetry_equiv_pos_as_xyz
'x, y, z'
'-x, y+1/2, -z+1/2'
'-x, -y, -z'
'x, -y-1/2, z-1/2'

loop_
_atom_site_label
_atom_site_type_symbol
_atom_site_fract_x
_atom_site_fract_y
_atom_site_fract_z
_atom_site_U_iso_or_equiv
_atom_site_adp_type
_atom_site_occupancy
_atom_site_symmetry_multiplicity
_atom_site_calc_flag
_atom_site_refinement_flags
C1 C 0.31543(3) 0.02799(6) 0.81248(4) 0.02012(9) Uani 1 1 d .
H1 H 0.2646 -0.0133 0.7938 0.024 Uiso 1 1 calc R
C2 C 0.37632(4) -0.08129(6) 0.80840(5) 0.02722(12) Uani 1 1 d .
H2A H 0.3808 -0.1102 0.7427 0.041 Uiso 1 1 calc R
H2B H 0.3611 -0.1569 0.8471 0.041 Uiso 1 1 calc R
H2C H 0.4262 -0.0469 0.8328 0.041 Uiso 1 1 calc R
C3 C 0.30910(5) 0.08170(8) 0.91302(5) 0.03061(13) Uani 1 1 d .
H3A H 0.3594 0.116 0.936 0.046 Uiso 1 1 calc R
H3B H 0.293 0.01 0.9547 0.046 Uiso 1 1 calc R
H3C H 0.2709 0.1534 0.9128 0.046 Uiso 1 1 calc R
C4 C 0.40406(3) 0.20495(6) 0.75688(4) 0.01919(9) Uani 1 1 d .
H4 H 0.4324 0.163 0.8123 0.023 Uiso 1 1 calc R
C5 C 0.45265(4) 0.18341(8) 0.67091(6) 0.03190(14) Uani 1 1 d .
H5A H 0.4583 0.0879 0.6595 0.048 Uiso 1 1 calc R
H5B H 0.5037 0.2232 0.6827 0.048 Uiso 1 1 calc R
H5C H 0.4272 0.2252 0.6153 0.048 Uiso 1 1 calc R
C6 C 0.39476(4) 0.35178(6) 0.77991(6) 0.02809(12) Uani 1 1 d .
H6A H 0.369 0.397 0.7259 0.042 Uiso 1 1 calc R
H6B H 0.4457 0.3916 0.793 0.042 Uiso 1 1 calc R
H6C H 0.3636 0.3612 0.8357 0.042 Uiso 1 1 calc R
C7 C 0.19596(3) 0.09688(5) 0.65350(4) 0.01566(8) Uani 1 1 d .
C8 C 0.13655(3) 0.10771(6) 0.71728(4) 0.01951(9) Uani 1 1 d .
H8 H 0.1455 0.1569 0.774 0.023 Uiso 1 1 calc R
C9 C 0.06474(3) 0.04832(6) 0.69969(4) 0.02173(10) Uani 1 1 d .
H9 H 0.0253 0.0584 0.7437 0.026 Uiso 1 1 calc R
C10 C 0.05098(3) -0.02565(7) 0.61763(4) 0.02200(10) Uani 1 1 d .
H10 H 0.0022 -0.0668 0.6054 0.026 Uiso 1 1 calc R
C11 C 0.10921(3) -0.03905(6) 0.55344(4) 0.01955(9) Uani 1 1 d .
H11 H 0.0999 -0.0898 0.4975 0.023 Uiso 1 1 calc R
C12 C 0.18131(3) 0.02137(5) 0.57041(4) 0.01548(8) Uani 1 1 d .
C13 C 0.31438(3) -0.13445(5) 0.53405(4) 0.01655(8) Uani 1 1 d .
C14 C 0.28173(3) -0.23416(6) 0.58808(4) 0.02096(9) Uani 1 1 d .
H14 H 0.2286 -0.2294 0.6016 0.025 Uiso 1 1 calc R
C15 C 0.32617(4) -0.34056(6) 0.62233(5) 0.02486(11) Uani 1 1 d .
H15 H 0.3035 -0.4075 0.6594 0.03 Uiso 1 1 calc R
C16 C 0.40376(4) -0.34851(7) 0.60216(5) 0.02567(11) Uani 1 1 d .
H16 H 0.434 -0.4213 0.625 0.031 Uiso 1 1 calc R
C17 C 0.43705(4) -0.24996(8) 0.54853(5) 0.02695(12) Uani 1 1 d .
H17 H 0.4901 -0.2555 0.5347 0.032 Uiso 1 1 calc R
C18 C 0.39274(3) -0.14298(7) 0.51499(4) 0.02254(10) Uani 1 1 d .
H18 H 0.4159 -0.0754 0.4789 0.027 Uiso 1 1 calc R
C19 C 0.21137(3) -0.05218(5) 0.38104(4) 0.01709(8) Uani 1 1 d .
C20 C 0.18455(4) 0.04398(6) 0.31616(4) 0.02392(10) Uani 1 1 d .
H20 H 0.195 0.1351 0.3286 0.029 Uiso 1 1 calc R
C21 C 0.14284(4) 0.00832(7) 0.23368(5) 0.02798(12) Uani 1 1 d .
H21 H 0.1244 0.0749 0.1908 0.034 Uiso 1 1 calc R
C22 C 0.12831(4) -0.12444(7) 0.21430(4) 0.02504(11) Uani 1 1 d .
H22 H 0.0996 -0.1491 0.1583 0.03 Uiso 1 1 calc R
C23 C 0.15592(4) -0.22149(7) 0.27701(4) 0.02406(10) Uani 1 1 d .
H23 H 0.1465 -0.3126 0.2633 0.029 Uiso 1 1 calc R
C24 C 0.19741(4) -0.18589(6) 0.35984(4) 0.02095(9) Uani 1 1 d .
H24 H 0.2163 -0.2529 0.4021 0.025 Uiso 1 1 calc R
N1 N 0.32848(3) 0.13653(4) 0.74475(3) 0.01605(7) Uani 1 1 d .
P1 P 0.260816(8) 0.011093(14) 0.488952(10) 0.01630(3) Uani 1 1 d .
B1 B 0.27575(3) 0.17070(6) 0.67169(4) 0.01729(9) Uani 1 1 d .
H1B H 0.2874(6) 0.2525(10) 0.6255(7) 0.026(2) Uiso 1 1 d .

loop_
_atom_site_aniso_label
_atom_site_aniso_U_11
_atom_site_aniso_U_22
_atom_site_aniso_U_33
_atom_site_aniso_U_23
_atom_site_aniso_U_13
_atom_site_aniso_U_12
C1 0.01638(19) 0.0195(2) 0.0242(2) 0.00627(17) -0.00147(16) -0.00097(16)
C2 0.0242(3) 0.0198(2) 0.0371(3) 0.0040(2) -0.0055(2) 0.00219(19)
C3 0.0330(3) 0.0365(3) 0.0225(3) 0.0078(2) 0.0042(2) 0.0032(3)
C4 0.01539(18) 0.0190(2) 0.0232(2) -0.00157(17) 0.00064(15) -0.00315(15)
C5 0.0223(3) 0.0383(3) 0.0359(3) -0.0085(3) 0.0108(2) -0.0082(2)
C6 0.0252(3) 0.0194(2) 0.0395(3) -0.0050(2) -0.0005(2) -0.00481(19)
C7 0.01522(17) 0.01537(17) 0.01623(18) 0.00041(14) -0.00123(13) 0.00084(14)
C8 0.0186(2) 0.0210(2) 0.0189(2) -0.00228(17) 0.00103(15) 0.00128(16)
C9 0.01565(19) 0.0271(2) 0.0226(2) -0.00013(19) 0.00189(16) 0.00280(17)
C10 0.01400(19) 0.0287(3) 0.0231(2) 0.00025(19) -0.00170(16) -0.00063(17)
C11 0.01645(19) 0.0233(2) 0.0186(2) -0.00188(17) -0.00281(15) -0.00143(16)
C12 0.01458(17) 0.01617(18) 0.01548(18) 0.00033(14) -0.00167(13) 0.00081(13)
C13 0.01479(18) 0.0205(2) 0.01432(18) 0.00018(15) 0.00036(13) 0.00062(14)
C14 0.0167(2) 0.0224(2) 0.0238(2) 0.00550(18) 0.00159(16) 0.00170(16)
C15 0.0229(2) 0.0236(2) 0.0280(3) 0.0060(2) -0.00030(19) 0.00331(19)
C16 0.0228(2) 0.0283(3) 0.0255(3) 0.0013(2) -0.00290(19) 0.0078(2)
C17 0.0172(2) 0.0378(3) 0.0259(3) 0.0019(2) 0.00126(18) 0.0069(2)
C18 0.0164(2) 0.0313(3) 0.0200(2) 0.00294(19) 0.00229(16) 0.00112(18)
C19 0.01889(19) 0.01781(19) 0.01451(18) 0.00116(15) 0.00012(14) 0.00032(15)
C20 0.0287(3) 0.0213(2) 0.0213(2) 0.00416(19) -0.00372(19) 0.00211(19)
C21 0.0297(3) 0.0331(3) 0.0206(2) 0.0052(2) -0.0058(2) 0.0056(2)
C22 0.0205(2) 0.0367(3) 0.0176(2) -0.0043(2) -0.00147(17) 0.0035(2)
C23 0.0253(2) 0.0256(2) 0.0211(2) -0.00558(19) -0.00081(18) -0.00001(19)
C24 0.0254(2) 0.0191(2) 0.0181(2) -0.00043(16) -0.00135(17) 0.00026(17)
N1 0.01415(15) 0.01569(16) 0.01824(17) 0.00101(13) -0.00004(12) -0.00190(12)
P1 0.01682(6) 0.01661(6) 0.01544(6) 0.00077(4) 0.00041(4) -0.00146(4)
B1 0.0185(2) 0.0166(2) 0.0167(2) 0.00023(17) -0.00035(16) -0.00155(17)

loop_
_atom_type_symbol
_atom_type_description
_atom_type_scat_dispersion_real
_atom_type_scat_dispersion_imag
_atom_type_scat_source
C C 0.0033 0.0016 'International Tables Vol C Tables 4.2.6.8 and 6.1.1.4'
H H 0 0 'International Tables Vol C Tables 4.2.6.8 and 6.1.1.4'
B B 0.0013 0.0007 'International Tables Vol C Tables 4.2.6.8 and 6.1.1.4'
N N 0.0061 0.0033 'International Tables Vol C Tables 4.2.6.8 and 6.1.1.4'
P P 0.1023 0.0942 'International Tables Vol C Tables 4.2.6.8 and 6.1.1.4'

loop_
_geom_angle_atom_site_label_1
_geom_angle_atom_site_label_2
_geom_angle_atom_site_label_3
_geom_angle
N1 C1 C2 112.45(5)
N1 C1 C3 111.16(6)
C2 C1 C3 111.58(5)
N1 C1 H1 107.1
C2 C1 H1 107.1
C3 C1 H1 107.1
C1 C2 H2A 109.5
C1 C2 H2B 109.5
H2A C2 H2B 109.5
C1 C2 H2C 109.5
H2A C2 H2C 109.5
H2B C2 H2C 109.5
C1 C3 H3A 109.5
C1 C3 H3B 109.5
H3A C3 H3B 109.5
C1 C3 H3C 109.5
H3A C3 H3C 109.5
H3B C3 H3C 109.5
N1 C4 C6 111.93(5)
N1 C4 C5 111.00(5)
C6 C4 C5 112.08(6)
N1 C4 H4 107.2
C6 C4 H4 107.2
C5 C4 H4 107.2
C4 C5 H5A 109.5
C4 C5 H5B 109.5
H5A C5 H5B 109.5
C4 C5 H5C 109.5
H5A C5 H5C 109.5
H5B C5 H5C 109.5
C4 C6 H6A 109.5
C4 C6 H6B 109.5
H6A C6 H6B 109.5
C4 C6 H6C 109.5
H6A C6 H6C 109.5
H6B C6 H6C 109.5
C8 C7 C12 117.79(5)
C8 C7 B1 121.40(5)
C12 C7 B1 120.77(5)
C9 C8 C7 121.85(5)
C9 C8 H8 119.1
C7 C8 H8 119.1
C10 C9 C8 119.84(5)
C10 C9 H9 120.1
C8 C9 H9 120.1
C9 C10 C11 119.52(5)
C9 C10 H10 120.2
C11 C10 H10 120.2
C10 C11 C12 120.87(5)
C10 C11 H11 119.6
C12 C11 H11 119.6
C11 C12 C7 120.13(5)
C11 C12 P1 123.81(4)
C7 C12 P1 116.05(4)
C14 C13 C18 118.82(5)
C14 C13 P1 123.56(4)
C18 C13 P1 117.59(4)
C15 C14 C13 120.72(6)
C15 C14 H14 119.6
C13 C14 H14 119.6
C16 C15 C14 119.89(6)
C16 C15 H15 120.1
C14 C15 H15 120.1
C17 C16 C15 120.02(6)
C17 C16 H16 120
C15 C16 H16 120
C16 C17 C18 120.06(6)
C16 C17 H17 120
C18 C17 H17 120
C17 C18 C13 120.48(6)
C17 C18 H18 119.8
C13 C18 H18 119.8
C24 C19 C20 118.42(6)
C24 C19 P1 125.73(4)
C20 C19 P1 115.84(5)
C21 C20 C19 121.10(6)
C21 C20 H20 119.4
C19 C20 H20 119.4
C22 C21 C20 119.86(6)
C22 C21 H21 120.1
C20 C21 H21 120.1
C21 C22 C23 119.82(6)
C21 C22 H22 120.1
C23 C22 H22 120.1
C22 C23 C24 120.39(6)
C22 C23 H23 119.8
C24 C23 H23 119.8
C23 C24 C19 120.38(5)
C23 C24 H24 119.8
C19 C24 H24 119.8
B1 N1 C1 123.33(5)
B1 N1 C4 121.27(5)
C1 N1 C4 115.36(5)
C19 P1 C13 102.91(3)
C19 P1 C12 101.84(3)
C13 P1 C12 102.09(3)
N1 B1 C7 123.08(5)
N1 B1 H1B 120.3(5)
C7 B1 H1B 116.6(5)

loop_
_geom_bond_atom_site_label_1
_geom_bond_atom_site_label_2
_geom_bond_distance
C1 N1 1.4769(8)
C1 C2 1.5276(10)
C1 C3 1.5296(11)
C1 H1 1
C2 H2A 0.98
C2 H2B 0.98
C2 H2C 0.98
C3 H3A 0.98
C3 H3B 0.98
C3 H3C 0.98
C4 N1 1.4838(8)
C4 C6 1.5233(11)
C4 C5 1.5251(10)
C4 H4 1
C5 H5A 0.98
C5 H5B 0.98
C5 H5C 0.98
C6 H6A 0.98
C6 H6B 0.98
C6 H6C 0.98
C7 C8 1.4034(8)
C7 C12 1.4129(8)
C7 B1 1.5817(9)
C8 C9 1.3937(9)
C8 H8 0.95
C9 C10 1.3905(10)
C9 H9 0.95
C10 C11 1.3941(9)
C10 H10 0.95
C11 C12 1.4016(8)
C11 H11 0.95
C12 P1 1.8385(7)
C13 C14 1.3963(9)
C13 C18 1.3996(9)
C13 P1 1.8338(8)
C14 C15 1.3936(9)
C14 H14 0.95
C15 C16 1.3902(10)
C15 H15 0.95
C16 C17 1.3896(11)
C16 H16 0.95
C17 C18 1.3937(10)
C17 H17 0.95
C18 H18 0.95
C19 C24 1.3975(10)
C19 C20 1.3989(9)
C19 P1 1.8313(7)
C20 C21 1.3920(10)
C20 H20 0.95
C21 C22 1.3848(12)
C21 H21 0.95
C22 C23 1.3899(10)
C22 H22 0.95
C23 C24 1.3941(9)
C23 H23 0.95
C24 H24 0.95
N1 B1 1.3921(8)
B1 H1B 1.076(10)

loop_
_cod_related_entry_id
_cod_related_entry_database
_cod_related_entry_code
1 ChemSpider 30660281
